data_7036088
loop_
_publ_author_name
'Exp\'osito, J Emilio'
'\'Alvarez-Pa\'ino, Marta'
'Aull\'on, Gabriel'
'Miguel, Jes\'us A'
'Espinet, Pablo'

_publ_section_title
;
 Higher fluorescence in platinum(iv) orthometallated complexes of perylene
 imine compared with their platinum(ii) or palladium(ii) analogues.
;
_journal_issue 36
_journal_name_full 'Dalton transactions (Cambridge, England : 2003)'
_journal_page_first 16164
_journal_page_last 16176
_journal_paper_doi 10.1039/c5dt02572a
_journal_volume 44
_journal_year 2015
_chemical_formula_moiety 'C49 H41 I N P Pt, C3 H6 O'
_chemical_formula_sum 'C52 H47 I N O P Pt'
_chemical_formula_weight 1054.86
_space_group_crystal_system monoclinic
_space_group_IT_number 14
_space_group_name_Hall '-P 2ybc'
_space_group_name_H-M_alt 'P 1 21/c 1'
_symmetry_space_group_name_Hall '-P 2ybc'
_symmetry_space_group_name_H-M 'P 1 21/c 1'
_atom_sites_solution_hydrogens geom
_atom_sites_solution_primary iterative
_audit_creation_date 2015-07-01
_audit_creation_method
;
Olex2 1.2
(compiled 2015.01.26 svn.r3151 for OlexSys, GUI svn.r4998)
;
_audit_update_record
;
2015-07-01 deposited with the CCDC.
2015-08-04 downloaded from the CCDC.
;
_cell_angle_alpha 90
_cell_angle_beta 109.196(3)
_cell_angle_gamma 90
_cell_formula_units_Z 4
_cell_length_a 17.4454(5)
_cell_length_b 10.8317(2)
_cell_length_c 24.4189(6)
_cell_measurement_reflns_used 13843
_cell_measurement_temperature 293
_cell_measurement_theta_max 28.7426
_cell_measurement_theta_min 2.8789
_cell_volume 4357.7(2)
_computing_cell_refinement
;
CrysAlisPro, Oxford Diffraction Ltd.,
Version 1.171.33.51 (release 27-10-2009 CrysAlis171 .NET)
(compiled Oct 27 2009,12:04:35)
;
_computing_data_collection
;
CrysAlisPro, Oxford Diffraction Ltd.,
Version 1.171.33.51 (release 27-10-2009 CrysAlis171 .NET)
(compiled Oct 27 2009,12:04:35)
;
_computing_data_reduction
;
CrysAlisPro, Oxford Diffraction Ltd.,
Version 1.171.33.51 (release 27-10-2009 CrysAlis171 .NET)
(compiled Oct 27 2009,12:04:35)
;
_computing_molecular_graphics 'Olex2 (Dolomanov et al., 2009)'
_computing_publication_material 'Olex2 (Dolomanov et al., 2009)'
_computing_structure_refinement 'ShelXL (Sheldrick, 2008)'
_computing_structure_solution 'olex2.solve (Bourhis et al., 2015)'
_diffrn_ambient_temperature 293
_diffrn_detector_area_resol_mean 10.4757
_diffrn_measured_fraction_theta_full 0.998
_diffrn_measured_fraction_theta_max 0.975
_diffrn_measurement_details
;
  1 omega    2.00   69.00   1.0000   52.8900
omega____ theta____ kappa____ phi______ frames
    -       10.3773   37.0000  -30.0000 67

  2 omega  -12.00   83.00   1.0000   52.8900
omega____ theta____ kappa____ phi______ frames
    -       10.3773   77.0000   30.0000 95

  3 omega   23.00   48.00   1.0000   52.8900
omega____ theta____ kappa____ phi______ frames
    -       10.3773 -162.0000  177.0000 25

  4 omega   -6.00   62.00   1.0000   52.8900
omega____ theta____ kappa____ phi______ frames
    -       10.3773 -116.0000  -55.0000 68
;
_diffrn_measurement_device_type 'SuperNova, Dual, Cu at zero, Atlas'
_diffrn_measurement_method '\w scans'
_diffrn_orient_matrix_UB_11 0.0056024824
_diffrn_orient_matrix_UB_12 0.0095252606
_diffrn_orient_matrix_UB_13 0.0298257438
_diffrn_orient_matrix_UB_21 -0.0426169620
_diffrn_orient_matrix_UB_22 -0.0026038043
_diffrn_orient_matrix_UB_23 -0.0060040982
_diffrn_orient_matrix_UB_31 0.0025440192
_diffrn_orient_matrix_UB_32 -0.0647730054
_diffrn_orient_matrix_UB_33 0.0046392794
_diffrn_radiation_monochromator mirror
_diffrn_radiation_type MoK\a
_diffrn_radiation_wavelength 0.71073
_diffrn_reflns_av_R_equivalents 0.0438
_diffrn_reflns_av_unetI/netI 0.0455
_diffrn_reflns_laue_measured_fraction_full 0.998
_diffrn_reflns_laue_measured_fraction_max 0.975
_diffrn_reflns_limit_h_max 20
_diffrn_reflns_limit_h_min -21
_diffrn_reflns_limit_k_max 13
_diffrn_reflns_limit_k_min -13
_diffrn_reflns_limit_l_max 24
_diffrn_reflns_limit_l_min -30
_diffrn_reflns_number 25991
_diffrn_reflns_point_group_measured_fraction_full 0.998
_diffrn_reflns_point_group_measured_fraction_max 0.975
_diffrn_reflns_theta_full 25.242
_diffrn_reflns_theta_max 26.371
_diffrn_reflns_theta_min 2.999
_diffrn_source 'SuperNova (Mo) X-ray Source'
_exptl_absorpt_coefficient_mu 4.004
_exptl_absorpt_correction_T_max 0.767
_exptl_absorpt_correction_T_min 0.518
_exptl_absorpt_correction_type analytical
_exptl_absorpt_process_details
;
CrysAlisPro, Oxford Diffraction Ltd.,
Version 1.171.33.51 (release 27-10-2009 CrysAlis171 .NET)
(compiled Oct 27 2009,12:04:35)
Analytical numeric absorption correction using a multifaceted crystal
            model based on expressions derived by R.C. Clark & J.S. Reid.
(Clark, R. C. & Reid, J. S. (1995). Acta Cryst. A51, 887-897)
;
_exptl_crystal_colour black
_exptl_crystal_colour_primary black
_exptl_crystal_density_diffrn 1.608
_exptl_crystal_description block
_exptl_crystal_F_000 2080
_exptl_crystal_size_max 0.2059
_exptl_crystal_size_mid 0.1599
_exptl_crystal_size_min 0.071
_refine_diff_density_max 0.836
_refine_diff_density_min -0.639
_refine_diff_density_rms 0.087
_refine_ls_extinction_method none
_refine_ls_goodness_of_fit_ref 0.980
_refine_ls_hydrogen_treatment constr
_refine_ls_matrix_type full
_refine_ls_number_parameters 519
_refine_ls_number_reflns 8700
_refine_ls_number_restraints 0
_refine_ls_restrained_S_all 0.980
_refine_ls_R_factor_all 0.0566
_refine_ls_R_factor_gt 0.0324
_refine_ls_shift/su_max 0.001
_refine_ls_shift/su_mean 0.000
_refine_ls_structure_factor_coef Fsqd
_refine_ls_weighting_details 'w=1/[\s^2^(Fo^2^)+(0.0327P)^2^] where P=(Fo^2^+2Fc^2^)/3'
_refine_ls_weighting_scheme calc
_refine_ls_wR_factor_gt 0.0603
_refine_ls_wR_factor_ref 0.0654
_reflns_Friedel_coverage 0.000
_reflns_number_gt 6445
_reflns_number_total 8700
_reflns_threshold_expression 'I > 2\s(I)'
_cod_data_source_file c5dt02572a2.cif
_cod_data_source_block 7
_cod_depositor_comments 'Adding full bibliography for 7036086--7036088.cif.'
_cod_database_code 7036088
_chemical_oxdiff_formula 'C49 H41 I N P Pt'
_shelx_space_group_comment
;
The symmetry employed for this shelxl refinement is uniquely defined
by the following loop, which should always be used as a source of
symmetry information in preference to the above space-group names.
They are only intended as comments.
;
_reflns_odcompleteness_completeness 99.61
_reflns_odcompleteness_iscentric 1
_reflns_odcompleteness_theta 25.30
_olex2_refinement_description
;
1. Fixed Uiso
 At 1.2 times of:
  All C(H) groups, All C(H,H) groups
 At 1.5 times of:
  All C(H,H,H) groups
2.a Secondary CH2 refined with riding coordinates:
 C28(H28A,H28B)
2.b Aromatic/amide H refined with riding coordinates:
 C3(H3), C7(H7), C8(H8), C9(H9), C14(H14), C15(H15), C16(H16), C18(H18),
 C19(H19), C20(H20), C21(H21), C23(H23), C24(H24), C26(H26), C27(H27), C42(H42),
  C43(H43), C44(H44), C45(H45), C46(H46), C48(H48), C49(H49), C50(H50),
 C51(H51), C52(H52), C54(H54), C55(H55), C56(H56), C57(H57), C58(H58)
2.c Idealised Me refined as rotating group:
 C31(H31A,H31B,H31C), C32(H32A,H32B,H32C), C29(H29A,H29B,H29C), C91(H91A,H91B,
 H91C), C92(H92A,H92B,H92C)
;
_shelx_shelxl_version_number 2014/7
_olex2_submission_special_instructions 'No special instructions were received'

loop_
_space_group_symop_operation_xyz
'x, y, z'
'-x, y+1/2, -z+1/2'
'-x, -y, -z'
'x, -y-1/2, z-1/2'

loop_
_atom_site_label
_atom_site_type_symbol
_atom_site_fract_x
_atom_site_fract_y
_atom_site_fract_z
_atom_site_U_iso_or_equiv
_atom_site_adp_type
_atom_site_occupancy
_atom_site_site_symmetry_order
_atom_site_calc_flag
_atom_site_refinement_flags_posn
Pt1 Pt 0.25630(2) -0.11325(2) 0.21540(2) 0.03855(6) Uani 1 1 d .
C2 C 0.3228(2) -0.0347(3) 0.29119(15) 0.0359(9) Uani 1 1 d .
C31 C 0.2409(3) -0.2620(4) 0.2658(2) 0.0588(13) Uani 1 1 d .
H31A H 0.2915 -0.2796 0.2955 0.088 Uiso 1 1 calc GR
H31B H 0.2234 -0.3334 0.2415 0.088 Uiso 1 1 calc GR
H31C H 0.2008 -0.2412 0.2833 0.088 Uiso 1 1 calc GR
C32 C 0.3559(3) -0.2088(4) 0.20898(18) 0.0532(12) Uani 1 1 d .
H32A H 0.3968 -0.1512 0.2071 0.080 Uiso 1 1 calc GR
H32B H 0.3397 -0.2587 0.1746 0.080 Uiso 1 1 calc GR
H32C H 0.3775 -0.2609 0.2423 0.080 Uiso 1 1 calc GR
P1 P 0.27796(6) 0.06549(9) 0.16164(4) 0.0362(2) Uani 1 1 d .
I1 I 0.16388(2) -0.23674(3) 0.11649(2) 0.06155(10) Uani 1 1 d .
N1 N 0.16128(19) -0.0140(3) 0.23881(14) 0.0413(8) Uani 1 1 d .
C1 C 0.2782(2) 0.0375(3) 0.31710(16) 0.0372(9) Uani 1 1 d .
C3 C 0.4065(2) -0.0421(3) 0.31771(16) 0.0398(9) Uani 1 1 d .
H3 H 0.4361 -0.0933 0.3015 0.048 Uiso 1 1 calc R
C4 C 0.4475(2) 0.0242(3) 0.36760(15) 0.0364(9) Uani 1 1 d .
C5 C 0.4021(2) 0.0940(3) 0.39583(16) 0.0376(9) Uani 1 1 d .
C6 C 0.3169(2) 0.1029(3) 0.37027(16) 0.0400(9) Uani 1 1 d .
C7 C 0.2740(3) 0.1769(4) 0.39757(17) 0.0486(11) Uani 1 1 d .
H7 H 0.2179 0.1837 0.3813 0.058 Uiso 1 1 calc R
C8 C 0.3128(3) 0.2384(4) 0.44710(19) 0.0569(12) Uani 1 1 d .
H8 H 0.2834 0.2887 0.4638 0.068 Uiso 1 1 calc R
C9 C 0.3964(3) 0.2269(4) 0.47333(17) 0.0529(11) Uani 1 1 d .
H9 H 0.4218 0.2688 0.5078 0.063 Uiso 1 1 calc R
C10 C 0.4421(2) 0.1552(3) 0.44951(16) 0.0394(9) Uani 1 1 d .
C11 C 0.5302(3) 0.1385(3) 0.47716(16) 0.0428(10) Uani 1 1 d .
C12 C 0.5751(2) 0.0801(3) 0.44638(17) 0.0421(10) Uani 1 1 d .
C13 C 0.5363(2) 0.0259(3) 0.39057(17) 0.0415(10) Uani 1 1 d .
C14 C 0.5841(3) -0.0203(4) 0.3606(2) 0.0543(11) Uani 1 1 d .
H14 H 0.5592 -0.0528 0.3237 0.065 Uiso 1 1 calc R
C15 C 0.6685(3) -0.0203(4) 0.3834(2) 0.0674(14) Uani 1 1 d .
H15 H 0.6991 -0.0507 0.3615 0.081 Uiso 1 1 calc R
C16 C 0.7060(3) 0.0244(4) 0.4377(2) 0.0635(14) Uani 1 1 d .
H16 H 0.7623 0.0213 0.4533 0.076 Uiso 1 1 calc R
C17 C 0.6616(3) 0.0750(4) 0.4705(2) 0.0537(12) Uani 1 1 d .
C18 C 0.6988(3) 0.1233(4) 0.5266(2) 0.0639(14) Uani 1 1 d .
H18 H 0.7550 0.1201 0.5432 0.077 Uiso 1 1 calc R
C19 C 0.6545(3) 0.1739(5) 0.5566(2) 0.0647(14) Uani 1 1 d .
H19 H 0.6803 0.2037 0.5938 0.078 Uiso 1 1 calc R
C20 C 0.5703(3) 0.1823(4) 0.53240(17) 0.0520(11) Uani 1 1 d .
H20 H 0.5407 0.2179 0.5538 0.062 Uiso 1 1 calc R
C21 C 0.1926(2) 0.0421(3) 0.28806(17) 0.0415(10) Uani 1 1 d .
H21 H 0.1594 0.0851 0.3044 0.050 Uiso 1 1 calc R
C22 C 0.0752(2) -0.0038(4) 0.21098(17) 0.0455(10) Uani 1 1 d .
C23 C 0.0378(3) 0.1103(4) 0.20509(19) 0.0538(11) Uani 1 1 d .
H23 H 0.0682 0.1804 0.2202 0.065 Uiso 1 1 calc R
C24 C -0.0448(3) 0.1203(4) 0.1768(2) 0.0654(13) Uani 1 1 d .
H24 H -0.0695 0.1974 0.1728 0.078 Uiso 1 1 calc R
C25 C -0.0914(3) 0.0172(5) 0.1543(2) 0.0672(14) Uani 1 1 d .
C26 C -0.0529(3) -0.0957(4) 0.1608(2) 0.0687(15) Uani 1 1 d .
H26 H -0.0834 -0.1659 0.1462 0.082 Uiso 1 1 calc R
C27 C 0.0299(3) -0.1077(4) 0.1884(2) 0.0549(11) Uani 1 1 d .
H27 H 0.0546 -0.1847 0.1918 0.066 Uiso 1 1 calc R
C28 C -0.1811(3) 0.0295(6) 0.1208(3) 0.093(2) Uani 1 1 d .
H28A H -0.2082 -0.0478 0.1229 0.112 Uiso 1 1 calc R
H28B H -0.2043 0.0931 0.1385 0.112 Uiso 1 1 calc R
C29 C -0.1954(4) 0.0620(6) 0.0580(3) 0.112(2) Uani 1 1 d .
H29A H -0.1694 0.1391 0.0559 0.168 Uiso 1 1 calc GR
H29B H -0.2526 0.0691 0.0380 0.168 Uiso 1 1 calc GR
H29C H -0.1732 -0.0016 0.0403 0.168 Uiso 1 1 calc GR
C41 C 0.1953(2) 0.1212(3) 0.09826(16) 0.0402(10) Uani 1 1 d .
C42 C 0.1162(3) 0.0841(4) 0.08775(18) 0.0502(11) Uani 1 1 d .
H42 H 0.1041 0.0283 0.1127 0.060 Uiso 1 1 calc R
C43 C 0.0545(3) 0.1296(4) 0.0402(2) 0.0582(12) Uani 1 1 d .
H43 H 0.0011 0.1044 0.0333 0.070 Uiso 1 1 calc R
C44 C 0.0723(3) 0.2114(5) 0.0034(2) 0.0632(14) Uani 1 1 d .
H44 H 0.0311 0.2414 -0.0286 0.076 Uiso 1 1 calc R
C45 C 0.1514(3) 0.2496(4) 0.01390(19) 0.0616(13) Uani 1 1 d .
H45 H 0.1634 0.3054 -0.0111 0.074 Uiso 1 1 calc R
C46 C 0.2121(3) 0.2055(4) 0.06087(17) 0.0503(11) Uani 1 1 d .
H46 H 0.2652 0.2321 0.0679 0.060 Uiso 1 1 calc R
C47 C 0.3600(3) 0.0474(4) 0.13189(15) 0.0422(10) Uani 1 1 d .
C48 C 0.3528(3) -0.0499(4) 0.09310(19) 0.0574(12) Uani 1 1 d .
H48 H 0.3073 -0.1006 0.0836 0.069 Uiso 1 1 calc R
C49 C 0.4122(4) -0.0717(5) 0.0689(2) 0.0702(15) Uani 1 1 d .
H49 H 0.4056 -0.1356 0.0423 0.084 Uiso 1 1 calc R
C50 C 0.4806(3) -0.0013(5) 0.0830(2) 0.0696(15) Uani 1 1 d .
H50 H 0.5212 -0.0188 0.0672 0.084 Uiso 1 1 calc R
C51 C 0.4892(3) 0.0960(5) 0.1209(2) 0.0616(13) Uani 1 1 d .
H51 H 0.5356 0.1449 0.1305 0.074 Uiso 1 1 calc R
C52 C 0.4291(3) 0.1212(4) 0.14456(18) 0.0507(11) Uani 1 1 d .
H52 H 0.4349 0.1884 0.1693 0.061 Uiso 1 1 calc R
C53 C 0.3015(2) 0.2011(3) 0.20867(15) 0.0364(9) Uani 1 1 d .
C54 C 0.3771(3) 0.2177(3) 0.25067(15) 0.0418(10) Uani 1 1 d .
H54 H 0.4187 0.1621 0.2532 0.050 Uiso 1 1 calc R
C55 C 0.3912(3) 0.3169(4) 0.28909(18) 0.0564(12) Uani 1 1 d .
H55 H 0.4425 0.3287 0.3162 0.068 Uiso 1 1 calc R
C56 C 0.3300(3) 0.3965(4) 0.2870(2) 0.0666(14) Uani 1 1 d .
H56 H 0.3396 0.4624 0.3128 0.080 Uiso 1 1 calc R
C57 C 0.2539(3) 0.3804(4) 0.2469(2) 0.0676(14) Uani 1 1 d .
H57 H 0.2118 0.4338 0.2461 0.081 Uiso 1 1 calc R
C58 C 0.2404(3) 0.2830(4) 0.20739(18) 0.0507(11) Uani 1 1 d .
H58 H 0.1894 0.2731 0.1797 0.061 Uiso 1 1 calc R
C93 C 0.9676(4) 0.4983(6) 0.1189(3) 0.0862(18) Uani 1 1 d .
C91 C 1.0347(4) 0.4871(7) 0.1722(3) 0.123(3) Uani 1 1 d .
H91A H 1.0810 0.5298 0.1686 0.185 Uiso 1 1 calc GR
H91B H 1.0478 0.4015 0.1802 0.185 Uiso 1 1 calc GR
H91C H 1.0200 0.5226 0.2034 0.185 Uiso 1 1 calc GR
C92 C 0.9754(7) 0.4430(9) 0.0667(4) 0.175(4) Uani 1 1 d .
H92A H 0.9537 0.3609 0.0623 0.262 Uiso 1 1 calc GR
H92B H 1.0317 0.4400 0.0698 0.262 Uiso 1 1 calc GR
H92C H 0.9461 0.4918 0.0336 0.262 Uiso 1 1 calc GR
O90 O 0.9108(4) 0.5599(7) 0.1173(2) 0.179(3) Uani 1 1 d .

loop_
_atom_site_aniso_label
_atom_site_aniso_U_11
_atom_site_aniso_U_22
_atom_site_aniso_U_33
_atom_site_aniso_U_23
_atom_site_aniso_U_13
_atom_site_aniso_U_12
Pt1 0.04459(10) 0.02831(8) 0.03993(9) -0.00442(6) 0.01006(7) 0.00117(7)
C2 0.048(2) 0.0276(18) 0.034(2) -0.0011(15) 0.0149(19) 0.0027(17)
C31 0.066(3) 0.035(2) 0.071(3) 0.012(2) 0.016(3) 0.000(2)
C32 0.059(3) 0.045(2) 0.052(2) -0.008(2) 0.012(2) 0.015(2)
P1 0.0402(6) 0.0323(5) 0.0337(5) -0.0050(4) 0.0088(5) 0.0026(4)
I1 0.0612(2) 0.05141(17) 0.06414(19) -0.02262(14) 0.00990(16) -0.00415(14)
N1 0.0402(19) 0.0357(16) 0.0480(19) -0.0053(15) 0.0145(16) -0.0026(15)
C1 0.037(2) 0.036(2) 0.039(2) 0.0024(17) 0.0129(19) -0.0004(17)
C3 0.042(2) 0.034(2) 0.042(2) 0.0016(17) 0.013(2) 0.0081(17)
C4 0.045(2) 0.0270(17) 0.037(2) 0.0060(16) 0.0120(19) -0.0007(17)
C5 0.047(2) 0.0312(19) 0.036(2) 0.0040(16) 0.0145(19) -0.0022(17)
C6 0.049(2) 0.036(2) 0.036(2) 0.0024(17) 0.0142(19) -0.0001(18)
C7 0.048(3) 0.055(2) 0.044(2) -0.008(2) 0.017(2) 0.004(2)
C8 0.063(3) 0.060(3) 0.052(3) -0.012(2) 0.026(2) 0.003(2)
C9 0.064(3) 0.057(3) 0.036(2) -0.009(2) 0.014(2) -0.007(2)
C10 0.049(2) 0.0342(19) 0.037(2) -0.0010(17) 0.017(2) -0.0037(18)
C11 0.052(3) 0.035(2) 0.038(2) 0.0090(17) 0.010(2) -0.0100(18)
C12 0.044(2) 0.0308(19) 0.047(2) 0.0099(17) 0.009(2) -0.0040(17)
C13 0.046(2) 0.0303(19) 0.049(2) 0.0059(18) 0.017(2) 0.0004(18)
C14 0.047(3) 0.051(2) 0.064(3) -0.006(2) 0.017(2) -0.002(2)
C15 0.052(3) 0.063(3) 0.091(4) -0.008(3) 0.030(3) 0.005(2)
C16 0.041(3) 0.052(3) 0.089(4) 0.003(3) 0.011(3) 0.002(2)
C17 0.050(3) 0.038(2) 0.067(3) 0.009(2) 0.011(3) -0.004(2)
C18 0.053(3) 0.060(3) 0.064(3) 0.011(2) -0.002(3) -0.011(2)
C19 0.067(4) 0.068(3) 0.041(3) 0.002(2) -0.005(3) -0.016(3)
C20 0.064(3) 0.049(2) 0.040(2) 0.0045(19) 0.013(2) -0.008(2)
C21 0.041(2) 0.041(2) 0.047(2) -0.0045(18) 0.021(2) 0.0010(18)
C22 0.039(2) 0.048(2) 0.046(2) -0.0058(19) 0.010(2) -0.0010(19)
C23 0.048(3) 0.049(2) 0.059(3) -0.012(2) 0.011(2) 0.001(2)
C24 0.048(3) 0.063(3) 0.076(3) -0.007(3) 0.009(3) 0.006(2)
C25 0.042(3) 0.088(4) 0.067(3) -0.023(3) 0.012(2) 0.003(3)
C26 0.050(3) 0.068(3) 0.083(4) -0.030(3) 0.015(3) -0.017(2)
C27 0.046(3) 0.050(2) 0.067(3) -0.014(2) 0.016(2) -0.006(2)
C28 0.052(3) 0.117(5) 0.096(4) -0.042(4) 0.005(3) 0.004(3)
C29 0.091(5) 0.113(5) 0.103(5) -0.022(4) -0.006(4) 0.025(4)
C41 0.047(2) 0.0353(19) 0.034(2) -0.0075(17) 0.0073(18) 0.0052(18)
C42 0.053(3) 0.042(2) 0.052(3) -0.0036(19) 0.012(2) 0.001(2)
C43 0.045(3) 0.058(3) 0.065(3) -0.010(2) 0.008(2) 0.004(2)
C44 0.061(3) 0.068(3) 0.050(3) 0.000(2) 0.004(3) 0.021(3)
C45 0.069(3) 0.066(3) 0.047(3) 0.013(2) 0.015(3) 0.011(3)
C46 0.051(3) 0.055(2) 0.042(2) 0.005(2) 0.011(2) 0.003(2)
C47 0.050(3) 0.042(2) 0.032(2) 0.0029(17) 0.0106(19) 0.0092(19)
C48 0.068(3) 0.055(3) 0.053(3) -0.011(2) 0.026(3) 0.006(2)
C49 0.086(4) 0.069(3) 0.059(3) -0.003(3) 0.029(3) 0.027(3)
C50 0.073(4) 0.087(4) 0.064(3) 0.025(3) 0.042(3) 0.037(3)
C51 0.053(3) 0.078(3) 0.059(3) 0.018(3) 0.026(3) 0.008(3)
C52 0.055(3) 0.055(3) 0.045(2) 0.003(2) 0.019(2) 0.003(2)
C53 0.047(2) 0.0277(18) 0.035(2) -0.0008(15) 0.0143(19) -0.0036(17)
C54 0.052(3) 0.036(2) 0.036(2) 0.0007(17) 0.012(2) -0.0024(18)
C55 0.062(3) 0.051(3) 0.046(2) -0.004(2) 0.004(2) -0.015(2)
C56 0.083(4) 0.048(3) 0.061(3) -0.023(2) 0.014(3) -0.005(3)
C57 0.078(4) 0.046(3) 0.077(3) -0.023(2) 0.023(3) 0.014(2)
C58 0.053(3) 0.039(2) 0.056(3) -0.004(2) 0.011(2) -0.001(2)
C93 0.074(4) 0.104(5) 0.095(4) 0.026(4) 0.048(4) 0.034(4)
C91 0.100(5) 0.148(7) 0.119(6) 0.029(5) 0.033(5) 0.008(5)
C92 0.222(11) 0.194(10) 0.126(7) -0.021(7) 0.081(7) 0.056(8)
O90 0.132(5) 0.292(8) 0.132(4) 0.044(5) 0.069(4) 0.112(5)

loop_
_atom_type_symbol
_atom_type_description
_atom_type_scat_dispersion_real
_atom_type_scat_dispersion_imag
_atom_type_scat_source
C C 0.0033 0.0016 'International Tables Vol C Tables 4.2.6.8 and 6.1.1.4'
H H 0.0000 0.0000 'International Tables Vol C Tables 4.2.6.8 and 6.1.1.4'
N N 0.0061 0.0033 'International Tables Vol C Tables 4.2.6.8 and 6.1.1.4'
O O 0.0106 0.0060 'International Tables Vol C Tables 4.2.6.8 and 6.1.1.4'
P P 0.1023 0.0942 'International Tables Vol C Tables 4.2.6.8 and 6.1.1.4'
I I -0.4742 1.8119 'International Tables Vol C Tables 4.2.6.8 and 6.1.1.4'
Pt Pt -1.7033 8.3905 'International Tables Vol C Tables 4.2.6.8 and 6.1.1.4'

loop_
_exptl_crystal_face_index_h
_exptl_crystal_face_index_k
_exptl_crystal_face_index_l
_exptl_crystal_face_perp_dist
_exptl_oxdiff_crystal_face_indexfrac_h
_exptl_oxdiff_crystal_face_indexfrac_k
_exptl_oxdiff_crystal_face_indexfrac_l
_exptl_oxdiff_crystal_face_x
_exptl_oxdiff_crystal_face_y
_exptl_oxdiff_crystal_face_z
-1 0 2 0.0420 -0.9985 0.0012 1.9990 0.0540 0.0306 0.0067
-1 0 0 0.0615 -0.9997 0.0017 0.0004 -0.0056 0.0426 -0.0027
1 0 -2 0.0290 0.9985 -0.0012 -1.9990 -0.0540 -0.0306 -0.0067
1 0 0 0.0615 0.9997 -0.0017 -0.0004 0.0056 -0.0426 0.0027
0 1 0 0.0924 0.0028 0.9994 -0.0002 0.0095 -0.0027 -0.0647
0 -1 0 0.1134 -0.0028 -0.9994 0.0002 -0.0095 0.0027 0.0647

loop_
_geom_angle_atom_site_label_1
_geom_angle_atom_site_label_2
_geom_angle_atom_site_label_3
_geom_angle
C2 Pt1 C31 86.11(16)
C2 Pt1 C32 92.06(15)
C2 Pt1 P1 90.85(10)
C2 Pt1 I1 175.54(10)
C2 Pt1 N1 79.15(14)
C31 Pt1 P1 176.95(13)
C31 Pt1 I1 89.44(12)
C31 Pt1 N1 88.31(16)
C32 Pt1 C31 86.15(18)
C32 Pt1 P1 94.22(13)
C32 Pt1 I1 87.42(11)
C32 Pt1 N1 169.91(14)
P1 Pt1 I1 93.60(2)
N1 Pt1 P1 90.88(8)
N1 Pt1 I1 100.96(8)
C1 C2 Pt1 114.4(3)
C3 C2 Pt1 127.0(3)
C3 C2 C1 118.6(3)
C41 P1 Pt1 119.83(14)
C47 P1 Pt1 114.32(13)
C47 P1 C41 101.63(18)
C47 P1 C53 107.14(18)
C53 P1 Pt1 110.06(12)
C53 P1 C41 102.55(16)
C21 N1 Pt1 110.2(3)
C21 N1 C22 117.3(3)
C22 N1 Pt1 132.4(3)
C2 C1 C6 121.3(3)
C2 C1 C21 116.3(3)
C21 C1 C6 122.4(4)
C2 C3 C4 122.4(4)
C3 C4 C5 119.3(3)
C3 C4 C13 121.1(4)
C5 C4 C13 119.6(3)
C4 C5 C10 120.6(4)
C6 C5 C4 119.6(3)
C6 C5 C10 119.9(4)
C5 C6 C1 118.6(4)
C7 C6 C1 123.0(4)
C7 C6 C5 118.4(3)
C8 C7 C6 121.2(4)
C7 C8 C9 120.6(4)
C10 C9 C8 121.5(4)
C5 C10 C11 119.0(4)
C9 C10 C5 118.3(4)
C9 C10 C11 122.7(4)
C12 C11 C10 119.5(3)
C20 C11 C10 121.5(4)
C20 C11 C12 119.0(4)
C11 C12 C13 121.5(4)
C11 C12 C17 119.8(4)
C17 C12 C13 118.6(4)
C12 C13 C4 118.5(4)
C14 C13 C4 122.9(4)
C14 C13 C12 118.6(4)
C13 C14 C15 122.3(4)
C16 C15 C14 119.8(5)
C15 C16 C17 121.2(4)
C16 C17 C12 119.3(4)
C16 C17 C18 122.5(4)
C18 C17 C12 118.2(5)
C19 C18 C17 121.2(5)
C18 C19 C20 120.7(4)
C11 C20 C19 121.0(5)
N1 C21 C1 119.8(4)
C23 C22 N1 120.2(3)
C27 C22 N1 119.9(4)
C27 C22 C23 119.9(4)
C24 C23 C22 120.0(4)
C23 C24 C25 121.0(4)
C24 C25 C28 120.7(5)
C26 C25 C24 118.0(4)
C26 C25 C28 121.2(5)
C25 C26 C27 122.0(4)
C22 C27 C26 119.1(4)
C29 C28 C25 111.3(5)
C42 C41 P1 121.4(3)
C42 C41 C46 119.0(4)
C46 C41 P1 119.6(3)
C41 C42 C43 120.4(4)
C44 C43 C42 119.8(5)
C43 C44 C45 120.1(4)
C46 C45 C44 120.2(5)
C45 C46 C41 120.6(4)
C48 C47 P1 116.6(3)
C48 C47 C52 117.4(4)
C52 C47 P1 126.0(3)
C49 C48 C47 120.8(5)
C50 C49 C48 121.2(5)
C49 C50 C51 119.4(5)
C50 C51 C52 120.1(5)
C51 C52 C47 121.0(4)
C54 C53 P1 122.0(3)
C58 C53 P1 119.4(3)
C58 C53 C54 118.2(3)
C53 C54 C55 120.7(4)
C56 C55 C54 120.1(4)
C55 C56 C57 120.5(4)
C56 C57 C58 119.4(4)
C53 C58 C57 121.1(4)
C91 C93 C92 118.4(7)
O90 C93 C91 119.9(7)
O90 C93 C92 121.4(7)

loop_
_geom_bond_atom_site_label_1
_geom_bond_atom_site_label_2
_geom_bond_distance
Pt1 C2 2.021(3)
Pt1 C31 2.097(4)
Pt1 C32 2.073(4)
Pt1 P1 2.4373(10)
Pt1 I1 2.7681(3)
Pt1 N1 2.203(3)
C2 C1 1.394(5)
C2 C3 1.390(5)
P1 C41 1.836(4)
P1 C47 1.815(5)
P1 C53 1.827(4)
N1 C21 1.297(5)
N1 C22 1.435(5)
C1 C6 1.438(5)
C1 C21 1.428(5)
C3 C4 1.393(5)
C4 C5 1.425(5)
C4 C13 1.465(5)
C5 C6 1.414(6)
C5 C10 1.429(5)
C6 C7 1.406(6)
C7 C8 1.351(6)
C8 C9 1.392(6)
C9 C10 1.372(6)
C10 C11 1.472(6)
C11 C12 1.402(6)
C11 C20 1.383(5)
C12 C13 1.433(5)
C12 C17 1.430(6)
C13 C14 1.372(6)
C14 C15 1.392(6)
C15 C16 1.361(6)
C16 C17 1.396(7)
C17 C18 1.410(6)
C18 C19 1.343(7)
C19 C20 1.394(6)
C22 C23 1.383(5)
C22 C27 1.382(5)
C23 C24 1.383(6)
C24 C25 1.384(6)
C25 C26 1.379(7)
C25 C28 1.514(7)
C26 C27 1.384(6)
C28 C29 1.512(8)
C41 C42 1.379(6)
C41 C46 1.389(6)
C42 C43 1.389(6)
C43 C44 1.368(7)
C44 C45 1.382(7)
C45 C46 1.366(6)
C47 C48 1.395(6)
C47 C52 1.395(6)
C48 C49 1.371(7)
C49 C50 1.362(7)
C50 C51 1.378(7)
C51 C52 1.380(6)
C53 C54 1.391(5)
C53 C58 1.378(6)
C54 C55 1.394(5)
C55 C56 1.360(6)
C56 C57 1.378(7)
C57 C58 1.396(6)
C93 C91 1.442(8)
C93 C92 1.453(9)
C93 O90 1.185(7)
